data_7053706
loop_
_publ_author_name
'Pojarova, Michaela'
'Ananchenko, Gennady S.'
'Udachin, Konstantin A.'
'Perret, Florent'
'Coleman, Anthony W.'
'Ripmeester, John A.'

_publ_section_title
;
 ?-C?O provides access to the cavity in acyl calix[4]arenes: A comparative
 study of crystal structures
;
_journal_issue 6
_journal_name_full 'New Journal of Chemistry'
_journal_page_first 871
_journal_paper_doi 10.1039/b700308k
_journal_volume 31
_journal_year 2007
_chemical_formula_sum 'C54 H70 O9'
_chemical_formula_weight 863.10
_chemical_name_common para-hexanoylcalix(4)arene
_chemical_name_systematic
;
?
;
_space_group_IT_number 2
_symmetry_cell_setting triclinic
_symmetry_space_group_name_Hall '-P 1'
_symmetry_space_group_name_H-M 'P -1'
_atom_sites_solution_hydrogens geom
_atom_sites_solution_primary direct
_atom_sites_solution_secondary difmap
_audit_creation_method SHELXL-97
_cell_angle_alpha 91.504(3)
_cell_angle_beta 99.841(3)
_cell_angle_gamma 95.036(3)
_cell_formula_units_Z 2
_cell_length_a 12.053(3)
_cell_length_b 12.441(3)
_cell_length_c 16.015(3)
_cell_measurement_temperature 398(2)
_cell_volume 2354.9(9)
_computing_structure_refinement 'SHELXL-97 (Sheldrick, 1997)'
_computing_structure_solution 'SHELXS-97 (Sheldrick, 1990)'
_diffrn_ambient_temperature 125(2)
_diffrn_measured_fraction_theta_full 0.967
_diffrn_measured_fraction_theta_max 0.967
_diffrn_radiation_monochromator graphite
_diffrn_radiation_source 'fine-focus sealed tube'
_diffrn_radiation_type MoK\a
_diffrn_radiation_wavelength 0.71070
_diffrn_reflns_av_R_equivalents 0.0361
_diffrn_reflns_av_sigmaI/netI 0.0591
_diffrn_reflns_limit_h_max 16
_diffrn_reflns_limit_h_min -16
_diffrn_reflns_limit_k_max 17
_diffrn_reflns_limit_k_min -17
_diffrn_reflns_limit_l_max 22
_diffrn_reflns_limit_l_min -22
_diffrn_reflns_number 28400
_diffrn_reflns_theta_full 29.64
_diffrn_reflns_theta_max 29.64
_diffrn_reflns_theta_min 1.64
_exptl_absorpt_coefficient_mu 0.081
_exptl_absorpt_correction_type multi-scan
_exptl_absorpt_process_details sadabs
_exptl_crystal_colour colourless
_exptl_crystal_density_diffrn 1.217
_exptl_crystal_density_method 'not measured'
_exptl_crystal_F_000 932
_refine_diff_density_max 0.792
_refine_diff_density_min -0.576
_refine_diff_density_rms 0.080
_refine_ls_extinction_method none
_refine_ls_goodness_of_fit_ref 1.058
_refine_ls_hydrogen_treatment mixed
_refine_ls_matrix_type full
_refine_ls_number_parameters 573
_refine_ls_number_reflns 12854
_refine_ls_number_restraints 0
_refine_ls_restrained_S_all 1.058
_refine_ls_R_factor_all 0.1063
_refine_ls_R_factor_gt 0.0742
_refine_ls_shift/su_max 0.152
_refine_ls_shift/su_mean 0.007
_refine_ls_structure_factor_coef Fsqd
_refine_ls_weighting_details 'calc w=1/[\s^2^(Fo^2^)+(0.1111P)^2^+1.6933P] where P=(Fo^2^+2Fc^2^)/3'
_refine_ls_weighting_scheme calc
_refine_ls_wR_factor_gt 0.2076
_refine_ls_wR_factor_ref 0.2260
_reflns_number_gt 8734
_reflns_number_total 12854
_reflns_threshold_expression >2sigma(I)
_cod_data_source_file b700308ksup1.cif
_cod_data_source_block gena36
_cod_original_cell_volume 2355.0(8)
_cod_original_sg_symbol_H-M P-1
_cod_database_code 7053706

loop_
_symmetry_equiv_pos_as_xyz
'x, y, z'
'-x, -y, -z'

loop_
_atom_site_label
_atom_site_type_symbol
_atom_site_fract_x
_atom_site_fract_y
_atom_site_fract_z
_atom_site_U_iso_or_equiv
_atom_site_adp_type
_atom_site_occupancy
_atom_site_symmetry_multiplicity
_atom_site_calc_flag
_atom_site_refinement_flags
O1 O 0.03690(12) 0.93532(10) 0.35969(9) 0.0258(3) Uani 1 1 d .
H1 H 0.0433 0.9602 0.3136 0.031 Uiso 1 1 calc R
O2 O -0.17271(12) 0.97150(10) 0.38903(9) 0.0259(3) Uani 1 1 d .
H2 H -0.1068 0.9629 0.3860 0.031 Uiso 1 1 calc R
O3 O -0.20694(11) 1.02888(11) 0.22938(9) 0.0271(3) Uani 1 1 d .
H3 H -0.2176 1.0227 0.2783 0.033 Uiso 1 1 calc R
O4 O 0.00150(11) 1.01130(10) 0.20420(9) 0.0261(3) Uani 1 1 d .
H4 H -0.0614 1.0326 0.2017 0.031 Uiso 1 1 calc R
C1 C 0.07993(14) 0.85871(13) 0.15439(11) 0.0195(4) Uani 1 1 d .
C2 C 0.16571(15) 0.85976(13) 0.23613(11) 0.0203(4) Uani 1 1 d .
H2B H 0.2351 0.8346 0.2234 0.024 Uiso 1 1 calc R
H2A H 0.1829 0.9334 0.2591 0.024 Uiso 1 1 calc R
C3 C 0.12386(14) 0.78946(13) 0.30260(11) 0.0190(4) Uani 1 1 d .
C4 C 0.14580(14) 0.68178(13) 0.30622(11) 0.0190(4) Uani 1 1 d .
H4A H 0.1881 0.6540 0.2687 0.023 Uiso 1 1 calc R
C5 C 0.10593(14) 0.61467(13) 0.36470(11) 0.0193(4) Uani 1 1 d .
C6 C 0.04297(14) 0.65660(14) 0.42120(11) 0.0197(4) Uani 1 1 d .
H6 H 0.0165 0.6118 0.4605 0.024 Uiso 1 1 calc R
C7 C 0.01911(15) 0.76322(14) 0.41996(11) 0.0196(4) Uani 1 1 d .
C8 C -0.05601(15) 0.80416(14) 0.47852(11) 0.0208(4) Uani 1 1 d .
H8B H -0.0466 0.7646 0.5303 0.025 Uiso 1 1 calc R
H8A H -0.0336 0.8799 0.4935 0.025 Uiso 1 1 calc R
C9 C -0.17933(15) 0.79029(14) 0.43607(10) 0.0190(3) Uani 1 1 d .
C10 C -0.24084(15) 0.69099(14) 0.43773(11) 0.0197(4) Uani 1 1 d .
H10 H -0.2066 0.6358 0.4671 0.024 Uiso 1 1 calc R
C11 C -0.35315(15) 0.67180(14) 0.39627(11) 0.0199(4) Uani 1 1 d .
C12 C -0.40340(15) 0.75613(14) 0.35276(11) 0.0213(4) Uani 1 1 d .
H12 H -0.4780 0.7446 0.3249 0.026 Uiso 1 1 calc R
C13 C -0.34449(15) 0.85641(14) 0.35024(11) 0.0205(4) Uani 1 1 d .
C14 C -0.40013(15) 0.94437(14) 0.29897(11) 0.0220(4) Uani 1 1 d .
H14B H -0.4791 0.9410 0.3049 0.026 Uiso 1 1 calc R
H14A H -0.3643 1.0142 0.3221 0.026 Uiso 1 1 calc R
C15 C -0.39271(15) 0.93512(13) 0.20550(11) 0.0201(4) Uani 1 1 d .
C16 C -0.48159(15) 0.88481(14) 0.14794(11) 0.0211(4) Uani 1 1 d .
H16 H -0.5468 0.8576 0.1669 0.025 Uiso 1 1 calc R
C17 C -0.47594(15) 0.87376(14) 0.06179(11) 0.0198(4) Uani 1 1 d .
C18 C -0.37703(15) 0.91291(13) 0.03397(11) 0.0200(4) Uani 1 1 d .
H18 H -0.3725 0.9045 -0.0232 0.024 Uiso 1 1 calc R
C19 C -0.28517(14) 0.96409(13) 0.08957(11) 0.0191(3) Uani 1 1 d .
C20 C -0.17792(15) 1.00454(14) 0.05788(12) 0.0213(4) Uani 1 1 d .
H20B H -0.1478 1.0726 0.0875 0.026 Uiso 1 1 calc R
H20A H -0.1969 1.0181 -0.0020 0.026 Uiso 1 1 calc R
C21 C -0.08658(14) 0.92642(14) 0.07004(11) 0.0207(4) Uani 1 1 d .
C22 C -0.08512(15) 0.84631(15) 0.00865(12) 0.0238(4) Uani 1 1 d .
H22 H -0.1406 0.8410 -0.0398 0.029 Uiso 1 1 calc R
C23 C -0.00321(15) 0.77366(15) 0.01735(12) 0.0234(4) Uani 1 1 d .
C24 C 0.07901(15) 0.78046(14) 0.09060(11) 0.0207(4) Uani 1 1 d .
H24 H 0.1340 0.7319 0.0968 0.025 Uiso 1 1 calc R
C25 C 0.05989(15) 0.82861(13) 0.35962(11) 0.0199(4) Uani 1 1 d .
C26 C -0.23248(15) 0.87216(13) 0.39227(11) 0.0202(4) Uani 1 1 d .
C27 C -0.29538(15) 0.97509(13) 0.17491(11) 0.0206(4) Uani 1 1 d .
C28 C -0.00246(15) 0.93130(13) 0.14251(11) 0.0199(4) Uani 1 1 d .
O5 O 0.08895(12) 0.44412(11) 0.42286(9) 0.0300(3) Uani 1 1 d .
O6 O -0.51130(12) 0.54521(12) 0.35258(10) 0.0344(4) Uani 1 1 d .
O7 O -0.66570(12) 0.80048(12) 0.02693(9) 0.0318(3) Uani 1 1 d .
O8 O -0.08394(18) 0.6812(2) -0.11155(13) 0.0808(7) Uani 1 1 d .
O9 O 0.36510(19) 0.63374(17) 0.20221(14) 0.0616(6) Uani 1 1 d .
H9 H 0.3398 0.6913 0.1893 0.074 Uiso 1 1 calc R
C29 C 0.12738(15) 0.49878(14) 0.37048(11) 0.0211(4) Uani 1 1 d .
C30 C 0.19736(16) 0.45033(14) 0.31255(12) 0.0230(4) Uani 1 1 d .
H30B H 0.2720 0.4893 0.3220 0.028 Uiso 1 1 calc R
H30A H 0.1627 0.4594 0.2542 0.028 Uiso 1 1 calc R
C31 C 0.20945(17) 0.33147(14) 0.32562(13) 0.0270(4) Uani 1 1 d .
H31B H 0.2399 0.3222 0.3848 0.032 Uiso 1 1 calc R
H31A H 0.1350 0.2922 0.3132 0.032 Uiso 1 1 calc R
C32 C 0.28484(15) 0.28278(14) 0.27143(12) 0.0225(4) Uani 1 1 d .
H32B H 0.3612 0.3174 0.2873 0.027 Uiso 1 1 calc R
H32A H 0.2583 0.2969 0.2124 0.027 Uiso 1 1 calc R
C33 C 0.28696(19) 0.16228(16) 0.28072(17) 0.0375(5) Uani 1 1 d .
H33B H 0.3168 0.1487 0.3393 0.045 Uiso 1 1 calc R
H33A H 0.2101 0.1284 0.2678 0.045 Uiso 1 1 calc R
C34 C 0.35663(19) 0.11101(18) 0.22437(17) 0.0415(6) Uani 1 1 d .
H34C H 0.4340 0.1407 0.2393 0.050 Uiso 1 1 calc R
H34B H 0.3285 0.1251 0.1663 0.050 Uiso 1 1 calc R
H34A H 0.3520 0.0345 0.2315 0.050 Uiso 1 1 calc R
C35 C -0.41846(16) 0.56463(15) 0.39637(11) 0.0230(4) Uani 1 1 d .
C36 C -0.36750(16) 0.48040(14) 0.45405(12) 0.0242(4) Uani 1 1 d .
H36B H -0.3645 0.5048 0.5125 0.029 Uiso 1 1 calc R
H36A H -0.2904 0.4751 0.4456 0.029 Uiso 1 1 calc R
C37 C -0.43145(16) 0.36799(14) 0.44028(12) 0.0240(4) Uani 1 1 d .
H37B H -0.5069 0.3712 0.4532 0.029 Uiso 1 1 calc R
H37A H -0.4389 0.3445 0.3812 0.029 Uiso 1 1 calc R
C38 C -0.37052(16) 0.28671(15) 0.49594(13) 0.0258(4) Uani 1 1 d .
H38B H -0.3673 0.3085 0.5550 0.031 Uiso 1 1 calc R
H38A H -0.2934 0.2878 0.4856 0.031 Uiso 1 1 calc R
C39 C -0.42696(17) 0.17172(15) 0.48040(14) 0.0297(4) Uani 1 1 d .
H39B H -0.5028 0.1696 0.4934 0.036 Uiso 1 1 calc R
H39A H -0.4333 0.1508 0.4209 0.036 Uiso 1 1 calc R
C40 C -0.3614(2) 0.09136(17) 0.53387(18) 0.0428(6) Uani 1 1 d .
H40C H -0.3547 0.1119 0.5928 0.051 Uiso 1 1 calc R
H40B H -0.2874 0.0909 0.5194 0.051 Uiso 1 1 calc R
H40A H -0.4007 0.0205 0.5231 0.051 Uiso 1 1 calc R
C41 C -0.57653(16) 0.82189(15) 0.00232(12) 0.0241(4) Uani 1 1 d .
C42 C -0.56570(16) 0.80001(16) -0.08855(12) 0.0273(4) Uani 1 1 d .
H42B H -0.5036 0.7558 -0.0900 0.033 Uiso 1 1 calc R
H42A H -0.5470 0.8680 -0.1135 0.033 Uiso 1 1 calc R
C43 C -0.67141(17) 0.74370(16) -0.14203(13) 0.0293(4) Uani 1 1 d .
H43B H -0.7338 0.7875 -0.1404 0.035 Uiso 1 1 calc R
H43A H -0.6898 0.6752 -0.1178 0.035 Uiso 1 1 calc R
C44 C -0.65882(19) 0.72353(19) -0.23392(14) 0.0358(5) Uani 1 1 d .
H44B H -0.5938 0.6831 -0.2352 0.043 Uiso 1 1 calc R
H44A H -0.6440 0.7924 -0.2588 0.043 Uiso 1 1 calc R
C45 C -0.7627(2) 0.66167(19) -0.28809(15) 0.0394(5) Uani 1 1 d .
H45B H -0.7422 0.6380 -0.3412 0.047 Uiso 1 1 calc R
H45A H -0.7834 0.5976 -0.2589 0.047 Uiso 1 1 calc R
C46 C -0.8649(2) 0.7247(2) -0.30779(18) 0.0513(7) Uani 1 1 d .
H46C H -0.8454 0.7890 -0.3360 0.062 Uiso 1 1 calc R
H46B H -0.8896 0.7440 -0.2560 0.062 Uiso 1 1 calc R
H46A H -0.9247 0.6810 -0.3440 0.062 Uiso 1 1 calc R
C47 C -0.00708(18) 0.68925(18) -0.05159(13) 0.0337(5) Uani 1 1 d .
C48 C 0.08392(16) 0.61349(15) -0.04474(12) 0.0249(4) Uani 1 1 d .
H48B H 0.0840 0.5739 0.0066 0.030 Uiso 1 1 calc R
H48A H 0.1567 0.6554 -0.0397 0.030 Uiso 1 1 calc R
C49 C 0.07017(16) 0.53297(15) -0.12017(12) 0.0260(4) Uani 1 1 d .
H49B H -0.0025 0.4910 -0.1253 0.031 Uiso 1 1 calc R
H49A H 0.0704 0.5724 -0.1716 0.031 Uiso 1 1 calc R
C50 C 0.16234(16) 0.45683(15) -0.11252(12) 0.0259(4) Uani 1 1 d .
H50B H 0.1630 0.4180 -0.0607 0.031 Uiso 1 1 calc R
H50A H 0.2350 0.4986 -0.1084 0.031 Uiso 1 1 calc R
C51 C 0.14665(18) 0.37565(16) -0.18761(13) 0.0303(4) Uani 1 1 d .
H51B H 0.0766 0.3303 -0.1890 0.036 Uiso 1 1 calc R
H51A H 0.1398 0.4146 -0.2397 0.036 Uiso 1 1 calc R
C52 C 0.2424(2) 0.30481(19) -0.18449(16) 0.0433(6) Uani 1 1 d .
H52C H 0.2504 0.2667 -0.1328 0.052 Uiso 1 1 calc R
H52B H 0.3113 0.3488 -0.1866 0.052 Uiso 1 1 calc R
H52A H 0.2264 0.2539 -0.2321 0.052 Uiso 1 1 calc R
C53 C 0.3466(4) 0.5651(3) 0.1328(2) 0.0796(11) Uani 1 1 d .
H53B H 0.3210 0.6076 0.0846 0.096 Uiso 1 1 calc R
H53A H 0.2831 0.5142 0.1390 0.096 Uiso 1 1 calc R
C54 C 0.4281(5) 0.5051(5) 0.1099(4) 0.156(2) Uani 1 1 d .
H54A H 0.4896 0.5526 0.0973 0.188 Uiso 1 1 calc R
H54B H 0.3961 0.4599 0.0606 0.188 Uiso 1 1 calc R
H54C H 0.4554 0.4608 0.1558 0.188 Uiso 1 1 calc R

loop_
_atom_site_aniso_label
_atom_site_aniso_U_11
_atom_site_aniso_U_22
_atom_site_aniso_U_33
_atom_site_aniso_U_23
_atom_site_aniso_U_13
_atom_site_aniso_U_12
O1 0.0305(7) 0.0158(6) 0.0299(7) 0.0016(5) 0.0035(6) -0.0008(5)
O2 0.0283(7) 0.0174(6) 0.0319(7) 0.0000(5) 0.0067(6) 0.0001(5)
O3 0.0266(7) 0.0268(6) 0.0270(7) 0.0012(5) 0.0038(5) -0.0015(5)
O4 0.0255(6) 0.0183(6) 0.0339(7) -0.0017(5) 0.0050(6) -0.0005(5)
C1 0.0165(7) 0.0174(7) 0.0244(8) 0.0051(6) 0.0057(6) -0.0039(6)
C2 0.0166(7) 0.0168(7) 0.0262(8) 0.0027(6) 0.0022(6) -0.0031(6)
C3 0.0144(7) 0.0195(7) 0.0208(8) 0.0020(6) -0.0009(6) -0.0032(6)
C4 0.0157(7) 0.0200(7) 0.0201(8) 0.0003(6) 0.0007(6) -0.0002(6)
C5 0.0173(7) 0.0186(7) 0.0204(8) 0.0025(6) -0.0010(6) 0.0004(6)
C6 0.0180(8) 0.0207(8) 0.0185(8) 0.0029(6) -0.0007(6) -0.0018(6)
C7 0.0183(8) 0.0202(8) 0.0186(8) -0.0005(6) -0.0005(6) -0.0006(6)
C8 0.0211(8) 0.0211(8) 0.0184(8) -0.0012(6) -0.0002(6) -0.0004(6)
C9 0.0190(8) 0.0213(8) 0.0167(7) -0.0009(6) 0.0041(6) 0.0010(6)
C10 0.0213(8) 0.0217(8) 0.0170(7) 0.0021(6) 0.0053(6) 0.0034(6)
C11 0.0210(8) 0.0221(8) 0.0173(7) 0.0018(6) 0.0060(6) 0.0006(6)
C12 0.0202(8) 0.0276(8) 0.0171(7) 0.0025(6) 0.0049(6) 0.0040(7)
C13 0.0233(8) 0.0226(8) 0.0180(7) 0.0022(6) 0.0072(6) 0.0080(6)
C14 0.0222(8) 0.0236(8) 0.0224(8) 0.0039(6) 0.0075(7) 0.0072(7)
C15 0.0212(8) 0.0194(7) 0.0215(8) 0.0053(6) 0.0058(6) 0.0062(6)
C16 0.0186(8) 0.0205(8) 0.0261(8) 0.0069(6) 0.0072(7) 0.0051(6)
C17 0.0188(8) 0.0205(8) 0.0210(8) 0.0055(6) 0.0046(6) 0.0036(6)
C18 0.0210(8) 0.0202(7) 0.0203(8) 0.0056(6) 0.0057(6) 0.0049(6)
C19 0.0172(7) 0.0166(7) 0.0252(8) 0.0069(6) 0.0067(6) 0.0037(6)
C20 0.0185(8) 0.0216(8) 0.0250(8) 0.0082(6) 0.0066(7) 0.0016(6)
C21 0.0171(7) 0.0221(8) 0.0245(8) 0.0074(6) 0.0083(6) 0.0000(6)
C22 0.0185(8) 0.0321(9) 0.0212(8) 0.0036(7) 0.0046(7) 0.0017(7)
C23 0.0198(8) 0.0285(9) 0.0229(8) 0.0001(7) 0.0070(7) 0.0018(7)
C24 0.0178(8) 0.0212(8) 0.0242(8) 0.0048(6) 0.0069(6) 0.0007(6)
C25 0.0184(8) 0.0165(7) 0.0220(8) -0.0004(6) -0.0019(6) -0.0029(6)
C26 0.0244(8) 0.0189(7) 0.0182(7) -0.0014(6) 0.0068(6) 0.0011(6)
C27 0.0212(8) 0.0158(7) 0.0258(8) 0.0036(6) 0.0048(7) 0.0046(6)
C28 0.0193(8) 0.0170(7) 0.0236(8) 0.0044(6) 0.0067(6) -0.0034(6)
O5 0.0365(7) 0.0254(6) 0.0323(7) 0.0112(5) 0.0138(6) 0.0077(6)
O6 0.0228(7) 0.0356(7) 0.0403(8) 0.0099(6) -0.0044(6) -0.0053(6)
O7 0.0219(6) 0.0441(8) 0.0290(7) 0.0060(6) 0.0064(6) -0.0041(6)
O8 0.0671(11) 0.1162(15) 0.0513(11) -0.0460(10) -0.0305(9) 0.0602(11)
O9 0.0636(12) 0.0546(11) 0.0670(13) 0.0100(10) 0.0120(11) 0.0038(10)
C29 0.0196(8) 0.0204(8) 0.0225(8) 0.0034(6) 0.0009(7) 0.0017(6)
C30 0.0243(8) 0.0213(8) 0.0234(8) 0.0032(6) 0.0030(7) 0.0033(7)
C31 0.0308(9) 0.0196(8) 0.0323(9) 0.0051(7) 0.0085(8) 0.0049(7)
C32 0.0213(8) 0.0222(8) 0.0240(8) 0.0023(6) 0.0038(7) 0.0019(7)
C33 0.0349(10) 0.0216(9) 0.0620(14) 0.0061(9) 0.0242(10) 0.0038(8)
C34 0.0334(11) 0.0292(10) 0.0656(15) -0.0021(10) 0.0200(11) 0.0027(9)
C35 0.0222(8) 0.0260(8) 0.0208(8) 0.0020(6) 0.0047(7) -0.0003(7)
C36 0.0234(9) 0.0212(8) 0.0268(9) 0.0021(7) 0.0026(7) -0.0018(7)
C37 0.0222(8) 0.0241(8) 0.0241(8) -0.0002(7) 0.0025(7) -0.0041(7)
C38 0.0234(9) 0.0213(8) 0.0297(9) -0.0003(7) 0.0005(7) -0.0048(7)
C39 0.0279(9) 0.0222(8) 0.0357(10) -0.0026(7) 0.0004(8) -0.0037(7)
C40 0.0353(11) 0.0219(9) 0.0662(16) 0.0070(10) -0.0026(11) -0.0038(9)
C41 0.0215(8) 0.0260(8) 0.0255(9) 0.0056(7) 0.0046(7) 0.0038(7)
C42 0.0237(9) 0.0307(9) 0.0278(9) 0.0010(7) 0.0056(7) 0.0018(7)
C43 0.0297(10) 0.0276(9) 0.0310(10) 0.0017(7) 0.0079(8) -0.0004(8)
C44 0.0328(10) 0.0420(12) 0.0328(10) -0.0009(9) 0.0108(9) -0.0043(9)
C45 0.0386(12) 0.0431(12) 0.0346(11) -0.0072(9) 0.0097(9) -0.0099(10)
C46 0.0482(14) 0.0461(13) 0.0487(14) -0.0017(11) -0.0140(12) -0.0105(11)
C47 0.0295(10) 0.0463(12) 0.0249(9) -0.0074(8) -0.0002(8) 0.0136(9)
C48 0.0228(8) 0.0282(9) 0.0237(8) -0.0011(7) 0.0050(7) 0.0008(7)
C49 0.0242(9) 0.0290(9) 0.0251(9) -0.0011(7) 0.0060(7) 0.0014(7)
C50 0.0257(9) 0.0230(8) 0.0286(9) -0.0005(7) 0.0043(7) 0.0010(7)
C51 0.0318(10) 0.0269(9) 0.0319(10) -0.0024(7) 0.0070(8) -0.0003(8)
C52 0.0587(14) 0.0335(11) 0.0412(12) -0.0019(9) 0.0132(11) 0.0161(10)
C53 0.108(3) 0.079(2) 0.0531(18) 0.0152(16) 0.0118(19) 0.018(2)
C54 0.181(5) 0.198(5) 0.104(4) -0.042(4) 0.027(4) 0.104(4)

loop_
_atom_type_symbol
_atom_type_description
_atom_type_scat_dispersion_real
_atom_type_scat_dispersion_imag
_atom_type_scat_source
C C 0.0033 0.0016 'International Tables Vol C Tables 4.2.6.8 and 6.1.1.4'
H H 0.0000 0.0000 'International Tables Vol C Tables 4.2.6.8 and 6.1.1.4'
O O 0.0106 0.0060 'International Tables Vol C Tables 4.2.6.8 and 6.1.1.4'

loop_
_geom_angle_atom_site_label_1
_geom_angle_atom_site_label_2
_geom_angle_atom_site_label_3
_geom_angle
C24 C1 C28 118.11(16)
C24 C1 C2 119.94(16)
C28 C1 C2 121.89(16)
C3 C2 C1 112.77(13)
C4 C3 C25 117.91(16)
C4 C3 C2 120.06(16)
C25 C3 C2 122.00(15)
C3 C4 C5 121.41(17)
C4 C5 C6 119.21(16)
C4 C5 C29 123.04(16)
C6 C5 C29 117.75(15)
C7 C6 C5 121.40(16)
C6 C7 C25 117.93(17)
C6 C7 C8 119.92(16)
C25 C7 C8 122.01(15)
C9 C8 C7 110.83(14)
C10 C9 C26 118.27(16)
C10 C9 C8 119.07(15)
C26 C9 C8 122.60(15)
C9 C10 C11 121.67(16)
C10 C11 C12 118.29(16)
C10 C11 C35 121.75(16)
C12 C11 C35 119.95(16)
C13 C12 C11 121.47(16)
C12 C13 C26 118.45(16)
C12 C13 C14 119.93(16)
C26 C13 C14 121.55(16)
C15 C14 C13 113.23(15)
C16 C15 C27 117.89(16)
C16 C15 C14 120.52(16)
C27 C15 C14 121.57(15)
C15 C16 C17 121.53(17)
C18 C17 C16 118.92(16)
C18 C17 C41 122.18(16)
C16 C17 C41 118.90(16)
C19 C18 C17 121.65(16)
C18 C19 C27 117.43(16)
C18 C19 C20 120.60(16)
C27 C19 C20 121.96(15)
C19 C20 C21 113.82(14)
C22 C21 C28 117.52(16)
C22 C21 C20 120.14(16)
C28 C21 C20 122.33(16)
C21 C22 C23 121.86(16)
C22 C23 C24 119.11(17)
C22 C23 C47 118.85(16)
C24 C23 C47 122.04(17)
C1 C24 C23 120.99(17)
O1 C25 C3 120.39(16)
O1 C25 C7 117.46(16)
C3 C25 C7 122.14(16)
O2 C26 C9 119.38(15)
O2 C26 C13 118.77(15)
C9 C26 C13 121.85(16)
O3 C27 C19 117.72(16)
O3 C27 C15 119.72(16)
C19 C27 C15 122.55(16)
O4 C28 C1 117.93(15)
O4 C28 C21 119.68(16)
C1 C28 C21 122.39(16)
O5 C29 C5 119.65(17)
O5 C29 C30 120.48(16)
C5 C29 C30 119.87(15)
C29 C30 C31 113.19(16)
C32 C31 C30 113.99(16)
C31 C32 C33 112.43(16)
C34 C33 C32 113.51(19)
O6 C35 C11 121.15(17)
O6 C35 C36 120.49(16)
C11 C35 C36 118.35(15)
C35 C36 C37 114.63(15)
C38 C37 C36 111.34(15)
C37 C38 C39 113.36(15)
C40 C39 C38 112.27(16)
O7 C41 C17 120.31(17)
O7 C41 C42 121.20(17)
C17 C41 C42 118.47(16)
C41 C42 C43 113.81(16)
C42 C43 C44 112.84(17)
C43 C44 C45 113.70(18)
C46 C45 C44 115.0(2)
O8 C47 C23 120.2(2)
O8 C47 C48 120.47(19)
C23 C47 C48 119.32(16)
C47 C48 C49 113.57(16)
C50 C49 C48 113.12(16)
C49 C50 C51 112.61(16)
C52 C51 C50 113.36(18)
O9 C53 C54 123.3(4)

loop_
_geom_bond_atom_site_label_1
_geom_bond_atom_site_label_2
_geom_bond_distance
O1 C25 1.380(2)
O2 C26 1.382(2)
O3 C27 1.368(2)
O4 C28 1.376(2)
C1 C24 1.391(2)
C1 C28 1.393(2)
C1 C2 1.522(2)
C2 C3 1.519(2)
C3 C4 1.389(2)
C3 C25 1.396(3)
C4 C5 1.389(2)
C5 C6 1.395(3)
C5 C29 1.490(2)
C6 C7 1.382(2)
C7 C25 1.404(2)
C7 C8 1.518(3)
C8 C9 1.518(2)
C9 C10 1.387(2)
C9 C26 1.392(2)
C10 C11 1.399(2)
C11 C12 1.400(2)
C11 C35 1.488(2)
C12 C13 1.385(3)
C13 C26 1.396(2)
C13 C14 1.520(2)
C14 C15 1.517(2)
C15 C16 1.380(2)
C15 C27 1.404(3)
C16 C17 1.397(3)
C17 C18 1.396(2)
C17 C41 1.493(2)
C18 C19 1.391(2)
C19 C27 1.397(3)
C19 C20 1.518(2)
C20 C21 1.523(2)
C21 C22 1.385(3)
C21 C28 1.401(2)
C22 C23 1.388(3)
C23 C24 1.396(2)
C23 C47 1.496(3)
O5 C29 1.220(2)
O6 C35 1.216(2)
O7 C41 1.217(2)
O8 C47 1.210(3)
O9 C53 1.358(4)
C29 C30 1.504(3)
C30 C31 1.515(3)
C31 C32 1.511(3)
C32 C33 1.512(3)
C33 C34 1.500(3)
C35 C36 1.516(3)
C36 C37 1.528(2)
C37 C38 1.520(3)
C38 C39 1.524(3)
C39 C40 1.520(3)
C41 C42 1.503(3)
C42 C43 1.512(3)
C43 C44 1.521(3)
C44 C45 1.528(3)
C45 C46 1.510(4)
C47 C48 1.500(3)
C48 C49 1.526(3)
C49 C50 1.514(3)
C50 C51 1.525(3)
C51 C52 1.507(3)
C53 C54 1.377(6)
